data_7123471
loop_
_publ_author_name
'Nolan, Steven P.'
'zinser, caroline'
'Falivene, Laura'
'Nahra, Fady'
'brill, marcel'
'Cordes, David Bradford'
'Slawin, Alexandra'
'Cavallo, Luigi'
'Cazin, Catherine'

_publ_section_title
;
 Synthesis and Reactivity of [Au(NHC)(Bpin)] Complexes
;
_journal_name_full 'Chemical Communications'
_journal_paper_doi 10.1039/C9CC03171E
_journal_year 2019
_chemical_formula_moiety 'C33 H46 Au B Cl2 N2 O2'
_chemical_formula_sum 'C33 H46 Au B Cl2 N2 O2'
_chemical_formula_weight 781.42
_chemical_name_systematic Au(IPrCl)(Bpin)
_space_group_crystal_system triclinic
_space_group_IT_number 2
_space_group_name_Hall '-P 1'
_space_group_name_H-M_alt 'P -1'
_symmetry_space_group_name_Hall '-P 1'
_symmetry_space_group_name_H-M 'P -1'
_atom_sites_solution_hydrogens geom
_atom_sites_solution_primary direct
_atom_sites_solution_secondary difmap
_audit_creation_date 2018-04-19
_audit_creation_method 'by CrystalStructure 4.3'
_audit_update_record
;
2018-05-31 deposited with the CCDC.    2019-05-14 downloaded from the CCDC.
;
_cell_angle_alpha 85.809(10)
_cell_angle_beta 89.799(11)
_cell_angle_gamma 76.163(8)
_cell_formula_units_Z 2
_cell_length_a 10.4155(19)
_cell_length_b 11.2726(18)
_cell_length_c 15.255(3)
_cell_measurement_reflns_used 3990
_cell_measurement_temperature 173
_cell_measurement_theta_max 25.30
_cell_measurement_theta_min 1.90
_cell_volume 1734.3(5)
_computing_cell_refinement 'CrystalClear-SM Expert 2.1 b45'
_computing_data_collection 'CrystalClear-SM Expert 2.1 b45 (Rigaku, 2015)'
_computing_data_reduction 'CrystalClear-SM Expert 2.1 b45'
_computing_molecular_graphics 'CrystalStructure 4.3'
_computing_publication_material 'CrystalStructure 4.3 (Rigaku, 2018)'
_computing_structure_refinement 'SHELXL Version 2018/3 (Sheldrick, 2008)'
_computing_structure_solution 'DIRDIF99-PATTY (Gould, et al., 1999)'
_diffrn_ambient_temperature 173
_diffrn_detector_area_resol_mean 5.814
_diffrn_measured_fraction_theta_full 0.977
_diffrn_measured_fraction_theta_max 0.974
_diffrn_measurement_device_type 'Rigaku XtaLAB P200'
_diffrn_measurement_method \w
_diffrn_radiation_type 'Mo K\a'
_diffrn_radiation_wavelength 0.71075
_diffrn_reflns_av_R_equivalents 0.0763
_diffrn_reflns_av_unetI/netI 0.0802
_diffrn_reflns_Laue_measured_fraction_full 0.977
_diffrn_reflns_Laue_measured_fraction_max 0.974
_diffrn_reflns_limit_h_max 12
_diffrn_reflns_limit_h_min -12
_diffrn_reflns_limit_k_max 12
_diffrn_reflns_limit_k_min -13
_diffrn_reflns_limit_l_max 17
_diffrn_reflns_limit_l_min -18
_diffrn_reflns_number 19659
_diffrn_reflns_point_group_measured_fraction_full 0.977
_diffrn_reflns_point_group_measured_fraction_max 0.974
_diffrn_reflns_theta_full 25.242
_diffrn_reflns_theta_max 25.375
_diffrn_reflns_theta_min 1.866
_diffrn_standards_number 0
_exptl_absorpt_coefficient_mu 4.440
_exptl_absorpt_correction_T_max 0.915
_exptl_absorpt_correction_T_min 0.692
_exptl_absorpt_correction_type multi-scan
_exptl_absorpt_process_details 'REQAB (Rigaku, 1998)'
_exptl_crystal_colour colorless
_exptl_crystal_density_diffrn 1.496
_exptl_crystal_density_method 'not measured'
_exptl_crystal_description prism
_exptl_crystal_F_000 784.00
_exptl_crystal_size_max 0.070
_exptl_crystal_size_mid 0.050
_exptl_crystal_size_min 0.020
_refine_diff_density_max 4.47
_refine_diff_density_min -2.45
_refine_ls_extinction_method none
_refine_ls_goodness_of_fit_ref 1.245
_refine_ls_hydrogen_treatment constr
_refine_ls_number_parameters 383
_refine_ls_number_reflns 6198
_refine_ls_number_restraints 0
_refine_ls_R_factor_all 0.0939
_refine_ls_R_factor_gt 0.0777
_refine_ls_shift/su_max 0.000
_refine_ls_structure_factor_coef Fsqd
_refine_ls_weighting_details 'w = 1/[\s^2^(Fo^2^)+(0.0726P)^2^+30.4463P] where P=(Fo^2^+2Fc^2^)/3'
_refine_ls_weighting_scheme calc
_refine_ls_wR_factor_gt 0.2221
_refine_ls_wR_factor_ref 0.2300
_reflns_Friedel_coverage 0.000
_reflns_number_gt 5142
_reflns_number_total 6198
_reflns_threshold_expression F^2^>2.0\s(F^2^)
_cod_data_source_file c9cc03171e2.cif
_cod_data_source_block '[Au(IPrCl)(Bpin)]'
_cod_database_code 7123471

loop_
_space_group_symop_id
_space_group_symop_operation_xyz
1 +X,+Y,+Z
2 -X,-Y,-Z

loop_
_atom_site_label
_atom_site_type_symbol
_atom_site_fract_x
_atom_site_fract_y
_atom_site_fract_z
_atom_site_U_iso_or_equiv
_atom_site_adp_type
_atom_site_occupancy
_atom_site_site_symmetry_order
_atom_site_calc_flag
_atom_site_refinement_flags_posn
_atom_site_refinement_flags_adp
Au1 Au 0.17041(7) 0.01110(6) 0.27615(4) 0.0333(2) Uani 1 1 d . .
Cl3 Cl 0.0007(5) 0.5157(4) 0.3705(3) 0.0462(11) Uani 1 1 d . .
Cl4 Cl -0.0623(5) 0.5081(4) 0.1471(3) 0.0519(12) Uani 1 1 d . .
O32 O 0.2828(12) -0.2237(11) 0.1862(8) 0.043(3) Uani 1 1 d . .
O33 O 0.4051(12) -0.2122(11) 0.3070(8) 0.043(3) Uani 1 1 d . .
N2 N 0.0684(13) 0.2736(12) 0.3425(9) 0.031(3) Uani 1 1 d . .
N5 N 0.0291(13) 0.2672(12) 0.2058(8) 0.030(3) Uani 1 1 d . .
C1 C 0.0744(15) 0.1983(14) 0.2776(12) 0.034(4) Uani 1 1 d . .
C3 C 0.0229(16) 0.3917(14) 0.3085(11) 0.030(3) Uani 1 1 d . .
C4 C -0.0054(17) 0.3925(15) 0.2239(11) 0.036(4) Uani 1 1 d . .
C6 C 0.1036(16) 0.2372(14) 0.4346(10) 0.030(3) Uani 1 1 d . .
C7 C 0.2353(16) 0.2141(15) 0.4602(10) 0.031(3) Uani 1 1 d . .
C8 C 0.2635(18) 0.1809(15) 0.5508(12) 0.038(4) Uani 1 1 d . .
H8 H 0.351859 0.165542 0.572404 0.046 Uiso 1 1 calc R U
C9 C 0.1633(18) 0.1709(15) 0.6072(12) 0.038(4) Uani 1 1 d . .
H9 H 0.184360 0.148489 0.667609 0.046 Uiso 1 1 calc R U
C10 C 0.0325(18) 0.1922(16) 0.5797(12) 0.038(4) Uani 1 1 d . .
H10 H -0.034327 0.183111 0.620492 0.045 Uiso 1 1 calc R U
C11 C 0.0002(16) 0.2273(15) 0.4907(11) 0.035(4) Uani 1 1 d . .
C12 C 0.3456(15) 0.2265(18) 0.3975(11) 0.038(4) Uani 1 1 d . .
H12 H 0.304688 0.257804 0.338514 0.046 Uiso 1 1 calc R U
C13 C 0.420(2) 0.3170(19) 0.4264(16) 0.060(6) Uani 1 1 d . .
H13A H 0.457550 0.290413 0.485518 0.072 Uiso 1 1 calc R U
H13B H 0.359655 0.398154 0.427248 0.072 Uiso 1 1 calc R U
H13C H 0.491795 0.321094 0.385321 0.072 Uiso 1 1 calc R U
C14 C 0.442(2) 0.103(2) 0.3875(18) 0.065(6) Uani 1 1 d . .
H14A H 0.486666 0.072610 0.443868 0.078 Uiso 1 1 calc R U
H14B H 0.507029 0.112783 0.342968 0.078 Uiso 1 1 calc R U
H14C H 0.392657 0.044578 0.369296 0.078 Uiso 1 1 calc R U
C15 C -0.1402(17) 0.2477(17) 0.4585(12) 0.039(4) Uani 1 1 d . .
H15 H -0.144025 0.278387 0.395183 0.046 Uiso 1 1 calc R U
C16 C -0.2353(19) 0.344(2) 0.5089(16) 0.059(6) Uani 1 1 d . .
H16A H -0.200062 0.417254 0.510574 0.070 Uiso 1 1 calc R U
H16B H -0.244537 0.310664 0.569064 0.070 Uiso 1 1 calc R U
H16C H -0.321980 0.366420 0.479279 0.070 Uiso 1 1 calc R U
C17 C -0.187(2) 0.132(2) 0.465(2) 0.072(7) Uani 1 1 d . .
H17A H -0.179658 0.098431 0.526350 0.086 Uiso 1 1 calc R U
H17B H -0.131569 0.073096 0.428243 0.086 Uiso 1 1 calc R U
H17C H -0.278857 0.149781 0.444986 0.086 Uiso 1 1 calc R U
C18 C 0.0126(16) 0.2272(15) 0.1203(11) 0.034(4) Uani 1 1 d . .
C19 C 0.1165(17) 0.2183(17) 0.0631(11) 0.039(4) Uani 1 1 d . .
C20 C 0.0931(19) 0.1889(19) -0.0238(12) 0.046(5) Uani 1 1 d . .
H20 H 0.161240 0.183082 -0.066012 0.055 Uiso 1 1 calc R U
C21 C -0.0266(19) 0.1690(17) -0.0472(12) 0.046(5) Uani 1 1 d . .
H21 H -0.042428 0.153967 -0.106186 0.055 Uiso 1 1 calc R U
C22 C -0.125(2) 0.1707(19) 0.0149(12) 0.049(5) Uani 1 1 d . .
H22 H -0.204719 0.150873 -0.001206 0.059 Uiso 1 1 calc R U
C23 C -0.1080(17) 0.2010(16) 0.1005(12) 0.039(4) Uani 1 1 d . .
C24 C 0.2477(19) 0.237(2) 0.0866(12) 0.048(5) Uani 1 1 d . .
H24 H 0.247192 0.247170 0.151229 0.058 Uiso 1 1 calc R U
C25 C 0.276(2) 0.353(2) 0.0411(14) 0.054(5) Uani 1 1 d . .
H25A H 0.197692 0.420768 0.044619 0.065 Uiso 1 1 calc R U
H25B H 0.296204 0.339470 -0.020669 0.065 Uiso 1 1 calc R U
H25C H 0.351147 0.372014 0.070133 0.065 Uiso 1 1 calc R U
C26 C 0.360(2) 0.124(2) 0.0708(18) 0.071(7) Uani 1 1 d . .
H26A H 0.359423 0.106704 0.008660 0.086 Uiso 1 1 calc R U
H26B H 0.345709 0.052579 0.107258 0.086 Uiso 1 1 calc R U
H26C H 0.445023 0.139223 0.086349 0.086 Uiso 1 1 calc R U
C27 C -0.2140(16) 0.2004(19) 0.1693(13) 0.045(5) Uani 1 1 d . .
H27 H -0.180901 0.223712 0.225447 0.055 Uiso 1 1 calc R U
C28 C -0.338(2) 0.289(2) 0.1451(17) 0.070(7) Uani 1 1 d . .
H28A H -0.402105 0.287284 0.192132 0.084 Uiso 1 1 calc R U
H28B H -0.373140 0.267561 0.090461 0.084 Uiso 1 1 calc R U
H28C H -0.322094 0.371151 0.136586 0.084 Uiso 1 1 calc R U
C29 C -0.236(3) 0.075(2) 0.185(2) 0.086(9) Uani 1 1 d . .
H29A H -0.260540 0.047377 0.129838 0.104 Uiso 1 1 calc R U
H29B H -0.307029 0.076941 0.227622 0.104 Uiso 1 1 calc R U
H29C H -0.154380 0.019459 0.208827 0.104 Uiso 1 1 calc R U
C34 C 0.3837(18) -0.3385(15) 0.1952(12) 0.041(4) Uani 1 1 d . .
C35 C 0.4858(18) -0.3082(15) 0.2574(11) 0.037(4) Uani 1 1 d . .
C36 C 0.432(2) -0.3690(18) 0.1039(12) 0.047(5) Uani 1 1 d . .
H36A H 0.464986 -0.301215 0.076096 0.057 Uiso 1 1 calc R U
H36B H 0.358488 -0.381568 0.068503 0.057 Uiso 1 1 calc R U
H36C H 0.503063 -0.443868 0.107920 0.057 Uiso 1 1 calc R U
C37 C 0.318(2) -0.4341(17) 0.2354(14) 0.050(5) Uani 1 1 d . .
H37A H 0.250809 -0.446245 0.194518 0.060 Uiso 1 1 calc R U
H37B H 0.276137 -0.406924 0.290448 0.060 Uiso 1 1 calc R U
H37C H 0.384454 -0.511353 0.247457 0.060 Uiso 1 1 calc R U
C38 C 0.585(2) -0.246(2) 0.2084(16) 0.065(6) Uani 1 1 d . .
H38A H 0.634173 -0.213005 0.250843 0.078 Uiso 1 1 calc R U
H38B H 0.536492 -0.180051 0.167179 0.078 Uiso 1 1 calc R U
H38C H 0.646083 -0.307028 0.175844 0.078 Uiso 1 1 calc R U
C39 C 0.559(2) -0.4116(19) 0.3211(16) 0.063(6) Uani 1 1 d . .
H39A H 0.494851 -0.442241 0.358131 0.075 Uiso 1 1 calc R U
H39B H 0.618687 -0.381232 0.358242 0.075 Uiso 1 1 calc R U
H39C H 0.609933 -0.478068 0.288179 0.075 Uiso 1 1 calc R U
B31 B 0.292(2) -0.1559(18) 0.2557(14) 0.041(5) Uani 1 1 d . .

loop_
_atom_site_aniso_label
_atom_site_aniso_U_11
_atom_site_aniso_U_22
_atom_site_aniso_U_33
_atom_site_aniso_U_23
_atom_site_aniso_U_13
_atom_site_aniso_U_12
Au1 0.0362(3) 0.0278(3) 0.0350(4) -0.0078(2) -0.0027(2) -0.0040(2)
Cl3 0.059(3) 0.027(2) 0.052(3) -0.0119(19) -0.005(2) -0.0072(19)
Cl4 0.065(3) 0.034(2) 0.048(3) 0.003(2) -0.012(2) 0.004(2)
O32 0.047(7) 0.037(7) 0.042(7) -0.011(5) -0.012(6) -0.002(6)
O33 0.044(7) 0.041(7) 0.038(7) -0.015(5) -0.012(5) 0.005(6)
N2 0.032(7) 0.027(7) 0.033(7) 0.000(6) -0.006(6) -0.006(6)
N5 0.033(7) 0.027(7) 0.030(7) -0.008(6) -0.007(6) -0.005(6)
C1 0.022(8) 0.025(8) 0.053(11) 0.007(7) -0.011(7) -0.003(6)
C3 0.033(8) 0.021(7) 0.037(9) -0.005(6) 0.003(7) -0.008(6)
C4 0.037(9) 0.034(9) 0.041(10) -0.009(7) 0.005(7) -0.012(7)
C6 0.036(9) 0.027(8) 0.030(8) -0.003(6) -0.004(7) -0.012(7)
C7 0.030(8) 0.034(8) 0.029(8) -0.009(7) 0.002(7) -0.008(7)
C8 0.045(10) 0.028(8) 0.044(10) -0.003(7) -0.003(8) -0.013(7)
C9 0.046(10) 0.029(8) 0.041(10) -0.003(7) -0.010(8) -0.010(8)
C10 0.040(10) 0.037(9) 0.041(10) -0.005(8) 0.000(8) -0.020(8)
C11 0.034(9) 0.030(8) 0.040(9) -0.015(7) 0.002(7) -0.004(7)
C12 0.022(8) 0.060(11) 0.034(9) -0.008(8) 0.001(7) -0.009(8)
C13 0.056(13) 0.042(11) 0.085(16) -0.001(11) -0.003(12) -0.018(10)
C14 0.040(11) 0.070(15) 0.094(17) -0.035(13) 0.004(11) -0.018(10)
C15 0.036(9) 0.048(10) 0.037(9) -0.015(8) 0.009(7) -0.017(8)
C16 0.034(10) 0.060(13) 0.082(16) -0.028(12) -0.004(10) -0.005(9)
C17 0.046(12) 0.050(13) 0.13(2) -0.021(13) -0.019(13) -0.019(10)
C18 0.033(9) 0.029(8) 0.039(9) -0.006(7) -0.010(7) -0.002(7)
C19 0.038(9) 0.045(10) 0.032(9) -0.007(8) -0.005(7) -0.006(8)
C20 0.043(10) 0.062(12) 0.028(9) -0.006(8) -0.001(8) -0.004(9)
C21 0.055(12) 0.049(11) 0.028(9) -0.013(8) -0.007(8) 0.001(9)
C22 0.045(11) 0.062(13) 0.041(11) -0.020(9) -0.012(9) -0.012(9)
C23 0.035(9) 0.038(9) 0.040(10) 0.002(8) -0.015(8) 0.001(7)
C24 0.044(11) 0.070(13) 0.031(10) -0.011(9) -0.001(8) -0.011(10)
C25 0.045(11) 0.065(13) 0.055(12) -0.018(10) 0.004(9) -0.015(10)
C26 0.046(12) 0.077(17) 0.088(18) 0.009(14) -0.007(12) -0.013(12)
C27 0.024(8) 0.061(12) 0.054(11) -0.005(9) -0.016(8) -0.013(8)
C28 0.045(12) 0.080(17) 0.079(17) -0.008(13) 0.022(12) -0.004(11)
C29 0.088(19) 0.053(14) 0.11(2) -0.002(14) 0.043(17) -0.001(13)
C34 0.039(10) 0.028(9) 0.052(11) -0.004(8) -0.010(8) 0.000(7)
C35 0.044(10) 0.028(8) 0.036(9) -0.008(7) -0.001(8) -0.001(7)
C36 0.054(12) 0.043(10) 0.039(10) -0.012(8) -0.006(9) 0.005(9)
C37 0.058(12) 0.033(10) 0.062(13) -0.007(9) 0.002(10) -0.018(9)
C38 0.049(13) 0.087(18) 0.065(15) -0.015(13) 0.000(11) -0.025(12)
C39 0.063(14) 0.039(11) 0.078(16) 0.001(10) -0.020(12) 0.002(10)
B31 0.057(13) 0.029(10) 0.046(12) -0.022(9) 0.019(10) -0.022(9)

loop_
_atom_type_symbol
_atom_type_description
_atom_type_scat_dispersion_real
_atom_type_scat_dispersion_imag
_atom_type_scat_source
C C 0.0033 0.0016
;
International Tables for Crystallography
(Vol. C, Tables 4.2.6.8 and 6.1.1.4)
;
H H 0.0000 0.0000
;
International Tables for Crystallography
(Vol. C, Table 6.1.1.4)
;
Au Au -2.0133 8.8022
;
International Tables for Crystallography
(Vol. C, Tables 4.2.6.8 and 6.1.1.4)
;
B B 0.0013 0.0007
;
International Tables for Crystallography
(Vol. C, Tables 4.2.6.8 and 6.1.1.4)
;
Cl Cl 0.1484 0.1585
;
International Tables for Crystallography
(Vol. C, Tables 4.2.6.8 and 6.1.1.4)
;
N N 0.0061 0.0033
;
International Tables for Crystallography
(Vol. C, Tables 4.2.6.8 and 6.1.1.4)
;
O O 0.0106 0.0060
;
International Tables for Crystallography
(Vol. C, Tables 4.2.6.8 and 6.1.1.4)
;

loop_
_geom_angle_atom_site_label_1
_geom_angle_atom_site_label_2
_geom_angle_atom_site_label_3
_geom_angle
B31 Au1 C1 166.9(7)
B31 O32 C34 109.5(15)
B31 O33 C35 107.7(12)
C1 N2 C3 108.8(13)
C1 N2 C6 126.4(13)
C3 N2 C6 124.8(13)
C1 N5 C4 110.1(13)
C1 N5 C18 127.3(14)
C4 N5 C18 122.6(13)
N5 C1 N2 107.0(13)
N5 C1 Au1 122.7(13)
N2 C1 Au1 129.2(12)
C4 C3 N2 109.5(14)
C4 C3 Cl3 127.2(13)
N2 C3 Cl3 123.3(12)
C3 C4 N5 104.5(14)
C3 C4 Cl4 131.8(14)
N5 C4 Cl4 123.6(12)
C7 C6 C11 124.8(15)
C7 C6 N2 118.7(14)
C11 C6 N2 116.5(14)
C6 C7 C8 116.3(15)
C6 C7 C12 123.4(15)
C8 C7 C12 120.3(15)
C9 C8 C7 120.0(16)
C9 C8 H8 120.0
C7 C8 H8 120.0
C8 C9 C10 122.8(17)
C8 C9 H9 118.6
C10 C9 H9 118.6
C9 C10 C11 119.0(17)
C9 C10 H10 120.5
C11 C10 H10 120.5
C6 C11 C10 117.2(15)
C6 C11 C15 122.6(15)
C10 C11 C15 120.2(16)
C13 C12 C7 111.8(15)
C13 C12 C14 109.8(15)
C7 C12 C14 111.3(17)
C13 C12 H12 107.9
C7 C12 H12 107.9
C14 C12 H12 107.9
C12 C13 H13A 109.5
C12 C13 H13B 109.5
H13A C13 H13B 109.5
C12 C13 H13C 109.5
H13A C13 H13C 109.5
H13B C13 H13C 109.5
C12 C14 H14A 109.5
C12 C14 H14B 109.5
H14A C14 H14B 109.5
C12 C14 H14C 109.5
H14A C14 H14C 109.5
H14B C14 H14C 109.5
C17 C15 C11 111.9(16)
C17 C15 C16 109.0(17)
C11 C15 C16 111.8(14)
C17 C15 H15 108.0
C11 C15 H15 108.0
C16 C15 H15 108.0
C15 C16 H16A 109.5
C15 C16 H16B 109.5
H16A C16 H16B 109.5
C15 C16 H16C 109.5
H16A C16 H16C 109.5
H16B C16 H16C 109.5
C15 C17 H17A 109.5
C15 C17 H17B 109.5
H17A C17 H17B 109.5
C15 C17 H17C 109.5
H17A C17 H17C 109.5
H17B C17 H17C 109.5
C19 C18 C23 124.4(16)
C19 C18 N5 117.7(14)
C23 C18 N5 117.8(15)
C18 C19 C20 116.5(16)
C18 C19 C24 124.2(15)
C20 C19 C24 119.3(16)
C21 C20 C19 120.7(17)
C21 C20 H20 119.6
C19 C20 H20 119.6
C20 C21 C22 120.4(16)
C20 C21 H21 119.8
C22 C21 H21 119.8
C21 C22 C23 121.2(18)
C21 C22 H22 119.4
C23 C22 H22 119.4
C22 C23 C18 116.6(18)
C22 C23 C27 121.4(16)
C18 C23 C27 122.0(15)
C19 C24 C25 113.1(16)
C19 C24 C26 111.6(18)
C25 C24 C26 111.1(17)
C19 C24 H24 106.9
C25 C24 H24 106.9
C26 C24 H24 106.9
C24 C25 H25A 109.5
C24 C25 H25B 109.5
H25A C25 H25B 109.5
C24 C25 H25C 109.5
H25A C25 H25C 109.5
H25B C25 H25C 109.5
C24 C26 H26A 109.5
C24 C26 H26B 109.5
H26A C26 H26B 109.5
C24 C26 H26C 109.5
H26A C26 H26C 109.5
H26B C26 H26C 109.5
C28 C27 C29 110.7(19)
C28 C27 C23 112.4(17)
C29 C27 C23 110.2(18)
C28 C27 H27 107.8
C29 C27 H27 107.8
C23 C27 H27 107.8
C27 C28 H28A 109.5
C27 C28 H28B 109.5
H28A C28 H28B 109.5
C27 C28 H28C 109.5
H28A C28 H28C 109.5
H28B C28 H28C 109.5
C27 C29 H29A 109.5
C27 C29 H29B 109.5
H29A C29 H29B 109.5
C27 C29 H29C 109.5
H29A C29 H29C 109.5
H29B C29 H29C 109.5
O32 C34 C37 106.8(15)
O32 C34 C36 107.4(14)
C37 C34 C36 110.6(16)
O32 C34 C35 102.4(13)
C37 C34 C35 113.0(16)
C36 C34 C35 115.8(16)
O33 C35 C39 109.0(15)
O33 C35 C38 104.6(15)
C39 C35 C38 110.1(17)
O33 C35 C34 102.7(13)
C39 C35 C34 116.7(16)
C38 C35 C34 112.7(16)
C34 C36 H36A 109.5
C34 C36 H36B 109.5
H36A C36 H36B 109.5
C34 C36 H36C 109.5
H36A C36 H36C 109.5
H36B C36 H36C 109.5
C34 C37 H37A 109.5
C34 C37 H37B 109.5
H37A C37 H37B 109.5
C34 C37 H37C 109.5
H37A C37 H37C 109.5
H37B C37 H37C 109.5
C35 C38 H38A 109.5
C35 C38 H38B 109.5
H38A C38 H38B 109.5
C35 C38 H38C 109.5
H38A C38 H38C 109.5
H38B C38 H38C 109.5
C35 C39 H39A 109.5
C35 C39 H39B 109.5
H39A C39 H39B 109.5
C35 C39 H39C 109.5
H39A C39 H39C 109.5
H39B C39 H39C 109.5
O32 B31 O33 110.1(15)
O32 B31 Au1 125.2(16)
O33 B31 Au1 124.5(12)

loop_
_geom_bond_atom_site_label_1
_geom_bond_atom_site_label_2
_geom_bond_distance
Au1 B31 2.05(2)
Au1 C1 2.109(16)
Cl3 C3 1.714(15)
Cl4 C4 1.684(18)
O32 B31 1.37(2)
O32 C34 1.46(2)
O33 B31 1.40(3)
O33 C35 1.459(19)
N2 C1 1.34(2)
N2 C3 1.37(2)
N2 C6 1.46(2)
N5 C1 1.31(2)
N5 C4 1.42(2)
N5 C18 1.43(2)
C3 C4 1.32(2)
C6 C7 1.39(2)
C6 C11 1.39(2)
C7 C8 1.42(2)
C7 C12 1.52(2)
C8 C9 1.37(3)
C8 H8 0.9500
C9 C10 1.39(2)
C9 H9 0.9500
C10 C11 1.41(2)
C10 H10 0.9500
C11 C15 1.50(2)
C12 C13 1.51(3)
C12 C14 1.52(3)
C12 H12 1.0000
C13 H13A 0.9800
C13 H13B 0.9800
C13 H13C 0.9800
C14 H14A 0.9800
C14 H14B 0.9800
C14 H14C 0.9800
C15 C17 1.49(3)
C15 C16 1.54(2)
C15 H15 1.0000
C16 H16A 0.9800
C16 H16B 0.9800
C16 H16C 0.9800
C17 H17A 0.9800
C17 H17B 0.9800
C17 H17C 0.9800
C18 C19 1.38(3)
C18 C23 1.40(2)
C19 C20 1.43(2)
C19 C24 1.48(3)
C20 C21 1.37(3)
C20 H20 0.9500
C21 C22 1.39(3)
C21 H21 0.9500
C22 C23 1.40(2)
C22 H22 0.9500
C23 C27 1.52(3)
C24 C25 1.52(3)
C24 C26 1.54(3)
C24 H24 1.0000
C25 H25A 0.9800
C25 H25B 0.9800
C25 H25C 0.9800
C26 H26A 0.9800
C26 H26B 0.9800
C26 H26C 0.9800
C27 C28 1.46(3)
C27 C29 1.48(3)
C27 H27 1.0000
C28 H28A 0.9800
C28 H28B 0.9800
C28 H28C 0.9800
C29 H29A 0.9800
C29 H29B 0.9800
C29 H29C 0.9800
C34 C37 1.50(3)
C34 C36 1.51(3)
C34 C35 1.54(2)
C35 C39 1.52(3)
C35 C38 1.54(3)
C36 H36A 0.9800
C36 H36B 0.9800
C36 H36C 0.9800
C37 H37A 0.9800
C37 H37B 0.9800
C37 H37C 0.9800
C38 H38A 0.9800
C38 H38B 0.9800
C38 H38C 0.9800
C39 H39A 0.9800
C39 H39B 0.9800
C39 H39C 0.9800

loop_
_geom_torsion_atom_site_label_1
_geom_torsion_atom_site_label_2
_geom_torsion_atom_site_label_3
_geom_torsion_atom_site_label_4
_geom_torsion
C4 N5 C1 N2 1.2(18)
C18 N5 C1 N2 -177.9(15)
C4 N5 C1 Au1 -168.1(11)
C18 N5 C1 Au1 13(2)
C3 N2 C1 N5 -2.3(18)
C6 N2 C1 N5 177.4(14)
C3 N2 C1 Au1 166.0(12)
C6 N2 C1 Au1 -14(2)
C1 N2 C3 C4 2.6(19)
C6 N2 C3 C4 -177.2(15)
C1 N2 C3 Cl3 179.8(12)
C6 N2 C3 Cl3 0(2)
N2 C3 C4 N5 -1.7(18)
Cl3 C3 C4 N5 -178.8(12)
N2 C3 C4 Cl4 -179.0(14)
Cl3 C3 C4 Cl4 4(3)
C1 N5 C4 C3 0.3(19)
C18 N5 C4 C3 179.5(15)
C1 N5 C4 Cl4 177.9(13)
C18 N5 C4 Cl4 -3(2)
C1 N2 C6 C7 83(2)
C3 N2 C6 C7 -97.2(19)
C1 N2 C6 C11 -96.3(19)
C3 N2 C6 C11 83.4(19)
C11 C6 C7 C8 -2(2)
N2 C6 C7 C8 179.1(13)
C11 C6 C7 C12 -179.6(15)
N2 C6 C7 C12 1(2)
C6 C7 C8 C9 1(2)
C12 C7 C8 C9 179.4(16)
C7 C8 C9 C10 0(3)
C8 C9 C10 C11 -1(3)
C7 C6 C11 C10 0(2)
N2 C6 C11 C10 179.9(14)
C7 C6 C11 C15 -177.0(16)
N2 C6 C11 C15 2(2)
C9 C10 C11 C6 1(2)
C9 C10 C11 C15 178.3(15)
C6 C7 C12 C13 121.7(18)
C8 C7 C12 C13 -56(2)
C6 C7 C12 C14 -115.1(19)
C8 C7 C12 C14 67(2)
C6 C11 C15 C17 112(2)
C10 C11 C15 C17 -66(2)
C6 C11 C15 C16 -125.7(18)
C10 C11 C15 C16 57(2)
C1 N5 C18 C19 -91(2)
C4 N5 C18 C19 89.9(19)
C1 N5 C18 C23 89(2)
C4 N5 C18 C23 -90(2)
C23 C18 C19 C20 5(3)
N5 C18 C19 C20 -174.6(15)
C23 C18 C19 C24 -175.1(18)
N5 C18 C19 C24 5(3)
C18 C19 C20 C21 -1(3)
C24 C19 C20 C21 178.9(18)
C19 C20 C21 C22 -3(3)
C20 C21 C22 C23 5(3)
C21 C22 C23 C18 -1(3)
C21 C22 C23 C27 -178.7(18)
C19 C18 C23 C22 -4(3)
N5 C18 C23 C22 175.6(16)
C19 C18 C23 C27 173.9(17)
N5 C18 C23 C27 -7(2)
C18 C19 C24 C25 -111(2)
C20 C19 C24 C25 69(2)
C18 C19 C24 C26 123(2)
C20 C19 C24 C26 -57(2)
C22 C23 C27 C28 -62(3)
C18 C23 C27 C28 120(2)
C22 C23 C27 C29 62(2)
C18 C23 C27 C29 -116(2)
B31 O32 C34 C37 97.6(17)
B31 O32 C34 C36 -143.7(16)
B31 O32 C34 C35 -21.4(19)
B31 O33 C35 C39 -148.5(16)
B31 O33 C35 C38 93.8(17)
B31 O33 C35 C34 -24.1(18)
O32 C34 C35 O33 27.0(17)
C37 C34 C35 O33 -87.5(17)
C36 C34 C35 O33 143.5(15)
O32 C34 C35 C39 146.1(17)
C37 C34 C35 C39 32(2)
C36 C34 C35 C39 -97(2)
O32 C34 C35 C38 -85.0(18)
C37 C34 C35 C38 160.5(17)
C36 C34 C35 C38 32(2)
C34 O32 B31 O33 7(2)
C34 O32 B31 Au1 -178.4(13)
C35 O33 B31 O32 12(2)
C35 O33 B31 Au1 -163.0(13)
